data_7709758
loop_
_publ_author_name
'Jiao, Yushu'
'Sanz, Sergio'
'Izarova, Natalya V.'
'van Leusen, Jan'
'Sarwar, Sidra'
'Dalgarno, Scott'
'Brechin, Euan K.'
'K\"ogerler, Paul'

_publ_section_title
;
 Hybrid lanthanide double-deckers based on calixarene and polyoxometalate
 units
;
_journal_name_full 'Dalton Transactions'
_journal_paper_doi 10.1039/D2DT00769J
_journal_year 2022
_chemical_formula_sum 'C84.5 H147 Cl5 Mo5 N3 O22 Y'
_chemical_formula_weight 2302.90
_space_group_crystal_system triclinic
_space_group_IT_number 2
_space_group_name_Hall '-P 1'
_space_group_name_H-M_alt 'P -1'
_atom_sites_solution_hydrogens geom
_audit_creation_method SHELXL-2018/3
_audit_update_record
;
2022-01-19 deposited with the CCDC.	2022-03-14 downloaded from the CCDC.
;
_cell_angle_alpha 100.93(3)
_cell_angle_beta 102.94(3)
_cell_angle_gamma 101.77(3)
_cell_formula_units_Z 2
_cell_length_a 13.449(3)
_cell_length_b 14.984(3)
_cell_length_c 27.024(5)
_cell_measurement_reflns_used 8928
_cell_measurement_temperature 100(2)
_cell_measurement_theta_max 22.99
_cell_measurement_theta_min 1.62
_cell_volume 5036(2)
_computing_cell_refinement
;
X-Area Recipe 1.36.0.0 (STOE, 2020)
;
_computing_data_collection
;
X-Area Pilatus3_SV 1.31.170.0 (STOE, 2020)
;
_computing_data_reduction
;
X-Area Integrate 1.78.3.0 (STOE, 2020)
X-Area X-Red 1.65.2.0 (STOE, 2020) 
;
_computing_structure_refinement 'SHELXL-2018/3 (Sheldrick, 2018)'
_computing_structure_solution 'SHELXT 2018/2 (Sheldrick, 2018)'
_diffrn_ambient_temperature 100(2)
_diffrn_detector_area_resol_mean 5.81
_diffrn_measured_fraction_theta_full 0.996
_diffrn_measured_fraction_theta_max 0.996
_diffrn_measurement_device_type 'STOE STADIVARI'
_diffrn_measurement_method 'rotation method, \w scans'
_diffrn_radiation_type MoK\a
_diffrn_radiation_wavelength 0.71073
_diffrn_reflns_av_R_equivalents 0.0927
_diffrn_reflns_av_unetI/netI 0.0848
_diffrn_reflns_Laue_measured_fraction_full 0.996
_diffrn_reflns_Laue_measured_fraction_max 0.996
_diffrn_reflns_limit_h_max 9
_diffrn_reflns_limit_h_min -16
_diffrn_reflns_limit_k_max 17
_diffrn_reflns_limit_k_min -17
_diffrn_reflns_limit_l_max 32
_diffrn_reflns_limit_l_min -32
_diffrn_reflns_number 92044
_diffrn_reflns_point_group_measured_fraction_full 0.996
_diffrn_reflns_point_group_measured_fraction_max 0.996
_diffrn_reflns_theta_full 25.027
_diffrn_reflns_theta_max 25.027
_diffrn_reflns_theta_min 2.280
_diffrn_source 'Genix Mo'
_exptl_absorpt_coefficient_mu 1.371
_exptl_absorpt_correction_T_max 0.9432
_exptl_absorpt_correction_T_min 0.7589
_exptl_absorpt_correction_type integration
_exptl_absorpt_process_details
;
STOE X-Red32, absorption correction by Gaussian integration.
;
_exptl_crystal_colour brown
_exptl_crystal_density_diffrn 1.519
_exptl_crystal_density_method 'not measured'
_exptl_crystal_description rod
_exptl_crystal_F_000 2370
_exptl_crystal_size_max 0.220
_exptl_crystal_size_mid 0.110
_exptl_crystal_size_min 0.050
_refine_diff_density_max 1.289
_refine_diff_density_min -1.688
_refine_diff_density_rms 0.165
_refine_ls_extinction_method none
_refine_ls_goodness_of_fit_ref 1.043
_refine_ls_hydrogen_treatment constr
_refine_ls_matrix_type full
_refine_ls_number_parameters 1099
_refine_ls_number_reflns 17716
_refine_ls_number_restraints 12
_refine_ls_restrained_S_all 1.043
_refine_ls_R_factor_all 0.1266
_refine_ls_R_factor_gt 0.0794
_refine_ls_shift/su_max 0.000
_refine_ls_shift/su_mean 0.000
_refine_ls_structure_factor_coef Fsqd
_refine_ls_weighting_details 'w=1/[\s^2^(Fo^2^)+(0.1414P)^2^+3.1387P] where P=(Fo^2^+2Fc^2^)/3'
_refine_ls_weighting_scheme calc
_refine_ls_wR_factor_gt 0.2056
_refine_ls_wR_factor_ref 0.2388
_reflns_Friedel_coverage 0.000
_reflns_number_gt 11169
_reflns_number_total 17716
_reflns_threshold_expression 'I > 2\s(I)'
_cod_data_source_file d2dt00769j2.cif
_cod_data_source_block y_a
_cod_original_formula_sum 'C84.50 H147 Cl5 Mo5 N3 O22 Y'
_cod_database_code 7709758
_shelx_shelxl_version_number 2018/3
_shelx_space_group_comment
;
The symmetry employed for this shelxl refinement is uniquely defined
by the following loop, which should always be used as a source of
symmetry information in preference to the above space-group names.
They are only intended as comments.
;
_shelx_estimated_absorpt_t_min 0.752
_shelx_estimated_absorpt_t_max 0.935

loop_
_space_group_symop_operation_xyz
'x, y, z'
'-x, -y, -z'

loop_
_atom_site_label
_atom_site_type_symbol
_atom_site_fract_x
_atom_site_fract_y
_atom_site_fract_z
_atom_site_U_iso_or_equiv
_atom_site_adp_type
_atom_site_occupancy
_atom_site_site_symmetry_order
_atom_site_calc_flag
_atom_site_refinement_flags_posn
_atom_site_refinement_flags_adp
_atom_site_refinement_flags_occupancy
_atom_site_disorder_assembly
_atom_site_disorder_group
Y1 Y 0.32942(7) 0.28559(6) 0.25819(3) 0.0321(2) Uani 1 1 d . . . . .
Mo1 Mo 0.26870(6) 0.24264(6) 0.45548(3) 0.0348(2) Uani 1 1 d . . . . .
Mo2 Mo 0.30042(6) 0.10734(5) 0.34563(3) 0.0335(2) Uani 1 1 d . . . . .
Mo3 Mo 0.47239(6) 0.30542(5) 0.40278(3) 0.0320(2) Uani 1 1 d . . . . .
Mo4 Mo 0.28695(6) 0.41392(6) 0.38795(3) 0.0334(2) Uani 1 1 d . . . . .
Mo5 Mo 0.11574(6) 0.21649(6) 0.33137(3) 0.0336(2) Uani 1 1 d . . . . .
O1C O 0.2895(4) 0.2575(4) 0.3817(2) 0.0323(14) Uani 1 1 d . . . . .
N1N N 0.2572(6) 0.2382(6) 0.5179(3) 0.044(2) Uani 1 1 d . . . . .
O1N O 0.2518(6) 0.2385(5) 0.5625(3) 0.060(2) Uani 1 1 d . . . . .
O2T O 0.3038(5) -0.0074(4) 0.3365(2) 0.0403(15) Uani 1 1 d . . . . .
O3T O 0.6004(5) 0.3336(4) 0.4354(2) 0.0370(15) Uani 1 1 d . . . . .
O4T O 0.2810(5) 0.5255(4) 0.4093(2) 0.0378(15) Uani 1 1 d . . . . .
O5T O -0.0158(5) 0.1790(4) 0.3113(2) 0.0398(15) Uani 1 1 d . . . . .
O12 O 0.2780(4) 0.1126(4) 0.4270(2) 0.0341(14) Uani 1 1 d . . . . .
O13 O 0.4260(5) 0.2840(4) 0.4752(2) 0.0355(14) Uani 1 1 d . . . . .
O14 O 0.2679(5) 0.3770(4) 0.4621(2) 0.0377(15) Uani 1 1 d . . . . .
O15 O 0.1170(5) 0.2083(4) 0.4145(2) 0.0364(15) Uani 1 1 d . . . . .
C12M C 0.3258(8) 0.0585(8) 0.4576(4) 0.053(3) Uani 1 1 d . . . . .
H12A H 0.320824 -0.002790 0.435116 0.080 Uiso 1 1 calc R U . . .
H12B H 0.400184 0.091310 0.474268 0.080 Uiso 1 1 calc R U . . .
H12C H 0.289494 0.049160 0.484567 0.080 Uiso 1 1 calc R U . . .
C13M C 0.4941(8) 0.3356(7) 0.5255(4) 0.050(3) Uani 1 1 d . . . . .
H13A H 0.567723 0.346372 0.524090 0.074 Uiso 1 1 calc R U . . .
H13B H 0.477746 0.396201 0.535311 0.074 Uiso 1 1 calc R U . . .
H13C H 0.483742 0.299660 0.551469 0.074 Uiso 1 1 calc R U . . .
C14M C 0.2825(10) 0.4480(8) 0.5086(4) 0.058(3) Uani 1 1 d . . . . .
H14A H 0.277941 0.507490 0.499369 0.087 Uiso 1 1 calc R U . . .
H14B H 0.227521 0.428946 0.525731 0.087 Uiso 1 1 calc R U . . .
H14C H 0.352073 0.456206 0.532526 0.087 Uiso 1 1 calc R U . . .
C15M C 0.0371(8) 0.2378(7) 0.4363(4) 0.047(3) Uani 1 1 d . . . . .
H15A H -0.031620 0.213849 0.410023 0.071 Uiso 1 1 calc R U . . .
H15B H 0.033988 0.213015 0.467114 0.071 Uiso 1 1 calc R U . . .
H15C H 0.054475 0.306700 0.446567 0.071 Uiso 1 1 calc R U . . .
O23 O 0.4390(5) 0.1705(4) 0.3885(2) 0.0366(15) Uani 1 1 d . . . . .
O25 O 0.1543(4) 0.1004(4) 0.3320(2) 0.0328(14) Uani 1 1 d . . . . .
O34 O 0.4319(5) 0.4188(4) 0.4210(2) 0.0366(15) Uani 1 1 d . . . . .
O45 O 0.1404(5) 0.3462(4) 0.3648(2) 0.0362(15) Uani 1 1 d . . . . .
O5 O 0.3176(4) 0.1403(4) 0.2889(2) 0.0323(14) Uani 1 1 d . . . . .
O6 O 0.4674(4) 0.3093(4) 0.3383(2) 0.0315(13) Uani 1 1 d . . . . .
O7 O 0.3047(5) 0.4054(4) 0.3260(2) 0.0353(14) Uani 1 1 d . . . . .
O8 O 0.1582(4) 0.2346(4) 0.2777(2) 0.0339(14) Uani 1 1 d . . . . .
O1 O 0.2077(4) 0.1552(4) 0.1844(2) 0.0335(14) Uani 1 1 d . . . . .
O2 O 0.4342(5) 0.2479(4) 0.2137(2) 0.0352(14) Uani 1 1 d . . . . .
O3 O 0.4649(5) 0.4439(4) 0.2744(2) 0.0335(14) Uani 1 1 d . . . . .
O4 O 0.2522(5) 0.3572(4) 0.2075(2) 0.0351(14) Uani 1 1 d . . . . .
C1L C 0.1385(7) 0.0721(6) 0.1897(4) 0.035(2) Uani 1 1 d . . . . .
H1LA H 0.150636 0.072191 0.226807 0.052 Uiso 1 1 calc R U . . .
H1LB H 0.064824 0.071994 0.175070 0.052 Uiso 1 1 calc R U . . .
H1LC H 0.153028 0.015862 0.170687 0.052 Uiso 1 1 calc R U . . .
C3L C 0.5186(7) 0.5086(6) 0.3235(3) 0.033(2) Uani 1 1 d . . . . .
H3LA H 0.505229 0.479809 0.351839 0.050 Uiso 1 1 calc R U . . .
H3LB H 0.594660 0.524993 0.326934 0.050 Uiso 1 1 calc R U . . .
H3LC H 0.493118 0.565574 0.325580 0.050 Uiso 1 1 calc R U . . .
C12L C 0.3461(7) 0.0843(6) 0.1291(4) 0.037(2) Uani 1 1 d . . . . .
H12M H 0.340083 0.077642 0.164176 0.045 Uiso 1 1 calc R U . . .
H12N H 0.344698 0.021807 0.108398 0.045 Uiso 1 1 calc R U . . .
C23L C 0.6171(7) 0.3898(6) 0.2244(4) 0.037(2) Uani 1 1 d . . . . .
H23K H 0.603704 0.375464 0.256977 0.045 Uiso 1 1 calc R U . . .
H23L H 0.694137 0.415274 0.231118 0.045 Uiso 1 1 calc R U . . .
C34L C 0.3264(6) 0.5551(6) 0.2351(3) 0.034(2) Uani 1 1 d . . . . .
H34A H 0.329570 0.623062 0.243825 0.041 Uiso 1 1 calc R U . . .
H34B H 0.328904 0.532757 0.267465 0.041 Uiso 1 1 calc R U . . .
C41L C 0.0559(7) 0.2506(6) 0.1394(4) 0.036(2) Uani 1 1 d . . . . .
H41D H 0.063888 0.234497 0.173749 0.044 Uiso 1 1 calc R U . . .
H41E H -0.020294 0.230509 0.120708 0.044 Uiso 1 1 calc R U . . .
C11 C 0.1917(7) 0.1571(6) 0.1305(3) 0.034(2) Uani 1 1 d . . . . .
C12 C 0.1134(7) 0.1959(6) 0.1084(3) 0.036(2) Uani 1 1 d . . . . .
C13 C 0.0905(7) 0.1852(6) 0.0535(4) 0.036(2) Uani 1 1 d . . . . .
H13D H 0.036686 0.210834 0.037071 0.043 Uiso 1 1 calc R U . . .
C14 C 0.1425(8) 0.1394(6) 0.0231(4) 0.037(2) Uani 1 1 d . . . . .
C15 C 0.2257(7) 0.1082(6) 0.0485(4) 0.036(2) Uani 1 1 d . . . . .
H15D H 0.266146 0.080471 0.028445 0.044 Uiso 1 1 calc R U . . .
C16 C 0.2517(7) 0.1160(6) 0.1022(3) 0.033(2) Uani 1 1 d . . . . .
C17 C 0.1111(8) 0.1233(7) -0.0369(4) 0.045(2) Uani 1 1 d . . . . .
C18 C 0.1172(10) 0.0261(8) -0.0627(4) 0.062(3) Uani 1 1 d . . . . .
H18A H 0.069859 -0.021612 -0.052483 0.094 Uiso 1 1 calc R U . . .
H18B H 0.095803 0.016280 -0.100895 0.094 Uiso 1 1 calc R U . . .
H18C H 0.189786 0.020729 -0.051483 0.094 Uiso 1 1 calc R U . . .
C19 C 0.1830(10) 0.1979(9) -0.0520(4) 0.075(4) Uani 1 1 d . . . . .
H19A H 0.178103 0.260067 -0.035010 0.113 Uiso 1 1 calc R U . . .
H19B H 0.255922 0.193298 -0.040696 0.113 Uiso 1 1 calc R U . . .
H19C H 0.161939 0.188849 -0.090109 0.113 Uiso 1 1 calc R U . . .
C110 C -0.0022(9) 0.1279(9) -0.0580(4) 0.067(3) Uani 1 1 d . . . . .
H11A H -0.050341 0.079664 -0.048553 0.100 Uiso 1 1 calc R U . . .
H11B H -0.009703 0.190176 -0.042872 0.100 Uiso 1 1 calc R U . . .
H11C H -0.019555 0.116824 -0.096263 0.100 Uiso 1 1 calc R U . . .
C21 C 0.4866(7) 0.2340(6) 0.1783(4) 0.036(2) Uani 1 1 d . . . . .
C22 C 0.4503(7) 0.1525(6) 0.1352(3) 0.033(2) Uani 1 1 d . . . . .
C23 C 0.5042(7) 0.1421(6) 0.0982(4) 0.035(2) Uani 1 1 d . . . . .
H23A H 0.477658 0.087619 0.069858 0.042 Uiso 1 1 calc R U . . .
C24 C 0.5963(7) 0.2069(7) 0.0996(4) 0.038(2) Uani 1 1 d . . . . .
C25 C 0.6325(7) 0.2844(7) 0.1423(4) 0.038(2) Uani 1 1 d . . . . .
H25A H 0.696330 0.329008 0.145422 0.045 Uiso 1 1 calc R U . . .
C26 C 0.5798(7) 0.3004(6) 0.1810(3) 0.032(2) Uani 1 1 d . . . . .
C27 C 0.6520(8) 0.1988(7) 0.0561(4) 0.043(2) Uani 1 1 d . . . . .
C28 C 0.6285(12) 0.2714(10) 0.0240(6) 0.092(4) Uani 1 1 d . U . . .
H28A H 0.649049 0.334401 0.047595 0.139 Uiso 1 1 calc R U . . .
H28B H 0.668626 0.270732 -0.002144 0.139 Uiso 1 1 calc R U . . .
H28C H 0.552797 0.254972 0.006210 0.139 Uiso 1 1 calc R U . . .
C29 C 0.6210(10) 0.1024(9) 0.0205(5) 0.090(5) Uani 1 1 d . . . . .
H29A H 0.544094 0.082733 0.005786 0.135 Uiso 1 1 calc R U . . .
H29B H 0.654926 0.103125 -0.008025 0.135 Uiso 1 1 calc R U . . .
H29C H 0.643442 0.058219 0.040272 0.135 Uiso 1 1 calc R U . . .
C210 C 0.7700(8) 0.2259(9) 0.0776(5) 0.063(3) Uani 1 1 d . . . . .
H21A H 0.792805 0.288985 0.101159 0.094 Uiso 1 1 calc R U . . .
H21B H 0.791307 0.180709 0.096930 0.094 Uiso 1 1 calc R U . . .
H21C H 0.802791 0.225615 0.048632 0.094 Uiso 1 1 calc R U . . .
C31 C 0.4820(7) 0.4821(6) 0.2332(3) 0.031(2) Uani 1 1 d . . . . .
C32 C 0.5611(7) 0.4627(6) 0.2102(3) 0.032(2) Uani 1 1 d . . . . .
C33 C 0.5845(7) 0.5100(6) 0.1737(4) 0.038(2) Uani 1 1 d . . . . .
H33A H 0.638544 0.497205 0.158206 0.045 Uiso 1 1 calc R U . . .
C34 C 0.5325(7) 0.5759(6) 0.1582(4) 0.038(2) Uani 1 1 d . . . . .
C35 C 0.4479(7) 0.5876(6) 0.1786(4) 0.036(2) Uani 1 1 d . . . . .
H35A H 0.407498 0.628378 0.166651 0.044 Uiso 1 1 calc R U . . .
C36 C 0.4205(7) 0.5412(6) 0.2160(3) 0.034(2) Uani 1 1 d . . . . .
C37 C 0.5690(8) 0.6323(7) 0.1214(4) 0.048(3) Uani 1 1 d . . . . .
C38 C 0.5673(12) 0.5695(8) 0.0710(5) 0.083(5) Uani 1 1 d . . . . .
H38A H 0.591215 0.607883 0.048222 0.125 Uiso 1 1 calc R U . . .
H38B H 0.614367 0.528638 0.078108 0.125 Uiso 1 1 calc R U . . .
H38C H 0.495225 0.530771 0.053581 0.125 Uiso 1 1 calc R U . . .
C39 C 0.6847(9) 0.6882(9) 0.1473(5) 0.077(4) Uani 1 1 d . . . . .
H39A H 0.689782 0.730638 0.180671 0.115 Uiso 1 1 calc R U . . .
H39B H 0.728550 0.644533 0.153544 0.115 Uiso 1 1 calc R U . . .
H39C H 0.709372 0.725118 0.124026 0.115 Uiso 1 1 calc R U . . .
C310 C 0.5075(10) 0.7053(9) 0.1125(5) 0.077(4) Uani 1 1 d . . . . .
H31A H 0.510434 0.744992 0.146421 0.115 Uiso 1 1 calc R U . . .
H31B H 0.538625 0.744551 0.091914 0.115 Uiso 1 1 calc R U . . .
H31C H 0.433736 0.673423 0.093585 0.115 Uiso 1 1 calc R U . . .
C41 C 0.1919(7) 0.4056(6) 0.1842(4) 0.035(2) Uani 1 1 d . . . . .
C42 C 0.2237(6) 0.5026(6) 0.1944(3) 0.0311(19) Uani 1 1 d . . . . .
C43 C 0.1597(7) 0.5498(7) 0.1686(4) 0.039(2) Uani 1 1 d . . . . .
H43A H 0.183530 0.616322 0.175901 0.047 Uiso 1 1 calc R U . . .
C44 C 0.0611(7) 0.5054(6) 0.1322(3) 0.034(2) Uani 1 1 d . . . . .
C45 C 0.0328(7) 0.4068(7) 0.1225(4) 0.037(2) Uani 1 1 d . . . . .
H45A H -0.031133 0.372607 0.096748 0.045 Uiso 1 1 calc R U . . .
C46 C 0.0939(7) 0.3572(6) 0.1489(3) 0.032(2) Uani 1 1 d . . . . .
C47 C -0.0047(8) 0.5602(6) 0.1027(4) 0.039(2) Uani 1 1 d . . . . .
C48 C -0.1160(8) 0.4985(8) 0.0714(4) 0.053(3) Uani 1 1 d . . . . .
H48A H -0.152148 0.472766 0.095251 0.080 Uiso 1 1 calc R U . . .
H48B H -0.156564 0.536823 0.054083 0.080 Uiso 1 1 calc R U . . .
H48C H -0.109972 0.446815 0.044880 0.080 Uiso 1 1 calc R U . . .
C49 C 0.0530(9) 0.6010(8) 0.0664(4) 0.056(3) Uani 1 1 d . . . . .
H49A H 0.010842 0.636252 0.047374 0.084 Uiso 1 1 calc R U . . .
H49B H 0.121603 0.643189 0.087115 0.084 Uiso 1 1 calc R U . . .
H49C H 0.063831 0.549805 0.041348 0.084 Uiso 1 1 calc R U . . .
C410 C -0.0187(8) 0.6416(7) 0.1423(4) 0.054(3) Uani 1 1 d . . . . .
H41A H -0.055858 0.616276 0.165952 0.081 Uiso 1 1 calc R U . . .
H41B H 0.050737 0.682645 0.162656 0.081 Uiso 1 1 calc R U . . .
H41C H -0.059945 0.677827 0.123534 0.081 Uiso 1 1 calc R U . . .
N1 N 0.1173(6) 0.6802(6) 0.3344(3) 0.0415(19) Uani 1 1 d . . . . .
C111 C 0.2274(7) 0.6918(8) 0.3280(4) 0.050(3) Uani 1 1 d . . . . .
H11D H 0.248551 0.633460 0.331891 0.060 Uiso 1 1 calc R U . . .
H11E H 0.223686 0.696038 0.291518 0.060 Uiso 1 1 calc R U . . .
C112 C 0.3138(7) 0.7728(7) 0.3635(4) 0.041(2) Uani 1 1 d . . . . .
H11F H 0.313533 0.774289 0.400210 0.049 Uiso 1 1 calc R U . . .
H11G H 0.299761 0.832029 0.356141 0.049 Uiso 1 1 calc R U . . .
C113 C 0.4211(7) 0.7682(8) 0.3574(4) 0.051(3) Uani 1 1 d . . . . .
H11H H 0.422176 0.767579 0.320810 0.062 Uiso 1 1 calc R U . . .
H11I H 0.435582 0.709041 0.364616 0.062 Uiso 1 1 calc R U . . .
C114 C 0.5063(8) 0.8511(7) 0.3943(4) 0.053(3) Uani 1 1 d . . . . .
H11J H 0.575242 0.846194 0.389469 0.079 Uiso 1 1 calc R U . . .
H11K H 0.492726 0.909633 0.386780 0.079 Uiso 1 1 calc R U . . .
H11L H 0.506118 0.851150 0.430544 0.079 Uiso 1 1 calc R U . . .
C121 C 0.1203(8) 0.6566(7) 0.3891(4) 0.051(3) Uani 1 1 d . . . . .
H12D H 0.152691 0.603095 0.390649 0.061 Uiso 1 1 calc R U . . .
H12E H 0.167628 0.711392 0.416834 0.061 Uiso 1 1 calc R U . . .
C122 C 0.0163(8) 0.6322(8) 0.4021(5) 0.054(3) Uani 1 1 d . . . . .
H12F H -0.037888 0.589155 0.371075 0.064 Uiso 1 1 calc R U . . .
H12G H -0.007090 0.690115 0.411540 0.064 Uiso 1 1 calc R U . . .
C123 C 0.0274(9) 0.5853(8) 0.4477(5) 0.063(3) Uani 1 1 d . . . . .
H12H H -0.040967 0.572663 0.456395 0.076 Uiso 1 1 calc R U . . .
H12I H 0.042608 0.523943 0.436229 0.076 Uiso 1 1 calc R U . . .
C124 C 0.1117(9) 0.6414(8) 0.4961(5) 0.062(3) Uani 1 1 d . . . . .
H12J H 0.113679 0.606472 0.523392 0.094 Uiso 1 1 calc R U . . .
H12K H 0.180259 0.652879 0.488299 0.094 Uiso 1 1 calc R U . . .
H12L H 0.096532 0.701687 0.508502 0.094 Uiso 1 1 calc R U . . .
C131 C 0.0392(8) 0.6008(7) 0.2904(4) 0.046(2) Uani 1 1 d . . . . .
H13E H -0.032917 0.603852 0.291971 0.055 Uiso 1 1 calc R U . . .
H13F H 0.047099 0.613743 0.256692 0.055 Uiso 1 1 calc R U . . .
C132 C 0.0465(8) 0.5004(7) 0.2892(4) 0.049(3) Uani 1 1 d . . . . .
H13G H 0.115770 0.493115 0.284723 0.058 Uiso 1 1 calc R U . . .
H13H H 0.038921 0.484632 0.322326 0.058 Uiso 1 1 calc R U . . .
C133 C -0.0406(8) 0.4371(7) 0.2441(4) 0.047(3) Uani 1 1 d . . . . .
H13I H -0.029346 0.451979 0.211262 0.056 Uiso 1 1 calc R U . . .
H13J H -0.108282 0.450077 0.247560 0.056 Uiso 1 1 calc R U . . .
C134 C -0.0491(8) 0.3349(7) 0.2398(4) 0.050(3) Uani 1 1 d . . . . .
H13K H -0.107591 0.297686 0.209453 0.076 Uiso 1 1 calc R U . . .
H13L H 0.016944 0.320845 0.235348 0.076 Uiso 1 1 calc R U . . .
H13M H -0.062089 0.318940 0.271690 0.076 Uiso 1 1 calc R U . . .
C141 C 0.0790(8) 0.7675(7) 0.3350(4) 0.051(3) Uani 1 1 d . . . . .
H14D H 0.130789 0.820125 0.362543 0.062 Uiso 1 1 calc R U . . .
H14E H 0.011338 0.757745 0.344494 0.062 Uiso 1 1 calc R U . . .
C142 C 0.0631(9) 0.7951(7) 0.2834(4) 0.054(3) Uani 1 1 d . . . . .
H14F H 0.014174 0.741879 0.255130 0.065 Uiso 1 1 calc R U . . .
H14G H 0.131415 0.809960 0.274767 0.065 Uiso 1 1 calc R U . . .
C143 C 0.0174(9) 0.8808(8) 0.2868(5) 0.063(3) Uani 1 1 d . . . . .
H14H H -0.044068 0.869437 0.301295 0.075 Uiso 1 1 calc R U . . .
H14I H 0.071324 0.936281 0.311045 0.075 Uiso 1 1 calc R U . . .
C144 C -0.0161(11) 0.9013(9) 0.2345(5) 0.079(4) Uani 1 1 d . . . . .
H14J H -0.044806 0.956490 0.238317 0.118 Uiso 1 1 calc R U . . .
H14K H 0.044908 0.913763 0.220358 0.118 Uiso 1 1 calc R U . . .
H14L H -0.070430 0.846950 0.210612 0.118 Uiso 1 1 calc R U . . .
N2 N 0.6560(6) 0.1122(5) 0.2972(3) 0.0342(17) Uani 1 1 d . . . . .
C211 C 0.6793(7) 0.2191(6) 0.3082(4) 0.038(2) Uani 1 1 d . . . . .
H21D H 0.668579 0.237289 0.274465 0.045 Uiso 1 1 calc R U . . .
H21E H 0.627966 0.240062 0.325838 0.045 Uiso 1 1 calc R U . . .
C212 C 0.7903(7) 0.2700(6) 0.3421(4) 0.040(2) Uani 1 1 d . . . . .
H21F H 0.841686 0.241381 0.328176 0.048 Uiso 1 1 calc R U . . .
H21G H 0.797101 0.262064 0.378194 0.048 Uiso 1 1 calc R U . . .
C213 C 0.8168(8) 0.3750(7) 0.3439(4) 0.045(2) Uani 1 1 d . . . . .
H21H H 0.892549 0.403019 0.362264 0.054 Uiso 1 1 calc R U . . .
H21I H 0.805605 0.382396 0.307554 0.054 Uiso 1 1 calc R U . . .
C214 C 0.7539(8) 0.4279(7) 0.3702(4) 0.050(3) Uani 1 1 d . . . . .
H21J H 0.775206 0.494265 0.369723 0.075 Uiso 1 1 calc R U . . .
H21K H 0.678795 0.401966 0.351704 0.075 Uiso 1 1 calc R U . . .
H21L H 0.765866 0.422618 0.406494 0.075 Uiso 1 1 calc R U . . .
C221 C 0.6913(7) 0.0788(7) 0.3464(3) 0.037(2) Uani 1 1 d . . . . .
H22A H 0.769250 0.100356 0.359385 0.045 Uiso 1 1 calc R U . . .
H22B H 0.671813 0.009148 0.337079 0.045 Uiso 1 1 calc R U . . .
C222 C 0.6443(7) 0.1131(7) 0.3912(4) 0.041(2) Uani 1 1 d . . . . .
H22C H 0.647933 0.180858 0.395242 0.050 Uiso 1 1 calc R U . . .
H22D H 0.569098 0.078445 0.382443 0.050 Uiso 1 1 calc R U . . .
C223 C 0.7036(8) 0.0979(7) 0.4416(4) 0.044(2) Uani 1 1 d . . . . .
H22E H 0.778809 0.132113 0.449935 0.053 Uiso 1 1 calc R U . . .
H22F H 0.699600 0.030072 0.437327 0.053 Uiso 1 1 calc R U . . .
C224 C 0.6594(9) 0.1316(7) 0.4865(4) 0.049(3) Uani 1 1 d . . . . .
H22G H 0.699961 0.120586 0.518670 0.074 Uiso 1 1 calc R U . . .
H22H H 0.664433 0.199010 0.491206 0.074 Uiso 1 1 calc R U . . .
H22I H 0.585266 0.097026 0.478604 0.074 Uiso 1 1 calc R U . . .
C231 C 0.5384(7) 0.0749(6) 0.2725(4) 0.037(2) Uani 1 1 d . . . . .
H23B H 0.520406 0.095098 0.239522 0.044 Uiso 1 1 calc R U . . .
H23C H 0.501559 0.104488 0.296323 0.044 Uiso 1 1 calc R U . . .
C232 C 0.4958(7) -0.0309(7) 0.2603(4) 0.044(2) Uani 1 1 d . . . . .
H23D H 0.540477 -0.061786 0.241992 0.053 Uiso 1 1 calc R U . . .
H23E H 0.499487 -0.050600 0.293526 0.053 Uiso 1 1 calc R U . . .
C233 C 0.3828(7) -0.0626(7) 0.2265(4) 0.043(2) Uani 1 1 d . . . . .
H23F H 0.341000 -0.025221 0.243202 0.051 Uiso 1 1 calc R U . . .
H23G H 0.381490 -0.048081 0.192188 0.051 Uiso 1 1 calc R U . . .
C234 C 0.3297(9) -0.1650(7) 0.2171(5) 0.064(3) Uani 1 1 d . . . . .
H23H H 0.257278 -0.178539 0.194961 0.096 Uiso 1 1 calc R U . . .
H23I H 0.368840 -0.203091 0.199567 0.096 Uiso 1 1 calc R U . . .
H23J H 0.328245 -0.180171 0.250714 0.096 Uiso 1 1 calc R U . . .
C241 C 0.7191(7) 0.0743(6) 0.2611(4) 0.035(2) Uani 1 1 d . . . . .
H24A H 0.794847 0.094441 0.280492 0.041 Uiso 1 1 calc R U . . .
H24B H 0.697365 0.004741 0.252373 0.041 Uiso 1 1 calc R U . . .
C242 C 0.7061(9) 0.1061(8) 0.2098(4) 0.054(3) Uani 1 1 d . . . . .
H24C H 0.630406 0.099489 0.193610 0.065 Uiso 1 1 calc R U . . .
H24D H 0.744165 0.173185 0.217158 0.065 Uiso 1 1 calc R U . . .
C243 C 0.7502(10) 0.0462(8) 0.1722(4) 0.060(3) Uani 1 1 d . . . . .
H24E H 0.758855 0.076889 0.143551 0.072 Uiso 1 1 calc R U . . .
H24F H 0.820782 0.042662 0.191221 0.072 Uiso 1 1 calc R U . . .
C244 C 0.6802(14) -0.0517(13) 0.1491(7) 0.128(6) Uani 1 1 d . U . . .
H24G H 0.711798 -0.087228 0.125380 0.191 Uiso 1 1 calc R U . . .
H24H H 0.672597 -0.082954 0.177291 0.191 Uiso 1 1 calc R U . . .
H24I H 0.610663 -0.048724 0.129615 0.191 Uiso 1 1 calc R U . . .
C1 C 0.3210(7) 0.3703(7) 0.0896(4) 0.043(2) Uani 1 1 d . . . . .
H1A H 0.359025 0.408001 0.125672 0.052 Uiso 1 1 calc R U . . .
H1B H 0.269310 0.315040 0.092085 0.052 Uiso 1 1 calc R U . . .
Cl11 Cl 0.2533(2) 0.4389(2) 0.05527(12) 0.0643(8) Uani 1 1 d . . . . .
Cl12 Cl 0.41155(19) 0.33175(18) 0.05864(10) 0.0464(6) Uani 1 1 d . . . . .
C2 C 0.0404(9) 0.0059(9) 0.4316(5) 0.039(3) Uani 0.75 1 d . . P . .
H2A H 0.056784 0.063047 0.460389 0.046 Uiso 0.75 1 calc R U P . .
H2B H 0.083986 0.019441 0.407559 0.046 Uiso 0.75 1 calc R U P . .
Cl21 Cl -0.0946(3) -0.0249(3) 0.39755(16) 0.0585(10) Uani 0.75 1 d . . P . .
Cl22 Cl 0.0693(3) -0.0896(2) 0.45759(13) 0.0467(8) Uani 0.75 1 d . . P . .
C3 C 0.3235(9) 0.2890(8) 0.6989(5) 0.035(3) Uani 0.75 1 d . . P . .
H3A H 0.336622 0.285750 0.664035 0.042 Uiso 0.75 1 calc R U P . .
H3B H 0.386129 0.333055 0.725316 0.042 Uiso 0.75 1 calc R U P . .
Cl31 Cl 0.2136(2) 0.3334(2) 0.70022(16) 0.0541(10) Uani 0.75 1 d . . P . .
Cl32 Cl 0.3095(3) 0.1788(2) 0.71117(13) 0.0506(9) Uani 0.75 1 d . . P . .

loop_
_atom_site_aniso_label
_atom_site_aniso_U_11
_atom_site_aniso_U_22
_atom_site_aniso_U_33
_atom_site_aniso_U_23
_atom_site_aniso_U_13
_atom_site_aniso_U_12
Y1 0.0358(5) 0.0301(5) 0.0300(5) 0.0095(4) 0.0075(4) 0.0069(4)
Mo1 0.0396(5) 0.0355(5) 0.0313(4) 0.0122(4) 0.0102(4) 0.0098(4)
Mo2 0.0375(4) 0.0307(4) 0.0331(5) 0.0111(3) 0.0086(4) 0.0088(4)
Mo3 0.0347(4) 0.0312(4) 0.0309(4) 0.0102(3) 0.0078(3) 0.0090(4)
Mo4 0.0382(4) 0.0317(4) 0.0327(5) 0.0109(3) 0.0100(4) 0.0108(4)
Mo5 0.0345(4) 0.0350(4) 0.0326(5) 0.0116(4) 0.0092(4) 0.0090(4)
O1C 0.030(3) 0.027(3) 0.037(3) 0.009(3) 0.003(3) 0.006(3)
N1N 0.057(5) 0.048(5) 0.034(5) 0.017(4) 0.017(4) 0.015(4)
O1N 0.074(5) 0.069(5) 0.040(4) 0.020(4) 0.021(4) 0.015(4)
O2T 0.044(4) 0.035(4) 0.041(4) 0.013(3) 0.011(3) 0.006(3)
O3T 0.037(3) 0.035(3) 0.036(4) 0.009(3) 0.006(3) 0.005(3)
O4T 0.041(4) 0.034(3) 0.040(4) 0.008(3) 0.010(3) 0.016(3)
O5T 0.037(3) 0.045(4) 0.038(4) 0.015(3) 0.009(3) 0.010(3)
O12 0.038(3) 0.038(4) 0.030(3) 0.018(3) 0.009(3) 0.009(3)
O13 0.053(4) 0.034(3) 0.023(3) 0.011(3) 0.012(3) 0.014(3)
O14 0.046(4) 0.048(4) 0.025(3) 0.010(3) 0.014(3) 0.020(3)
O15 0.052(4) 0.039(4) 0.026(3) 0.015(3) 0.019(3) 0.012(3)
C12M 0.059(7) 0.066(7) 0.042(6) 0.025(6) 0.016(5) 0.018(6)
C13M 0.070(7) 0.044(6) 0.032(6) 0.008(5) 0.010(5) 0.012(6)
C14M 0.098(9) 0.056(7) 0.030(6) 0.011(5) 0.027(6) 0.031(7)
C15M 0.054(6) 0.051(6) 0.053(7) 0.020(5) 0.031(5) 0.023(5)
O23 0.043(4) 0.046(4) 0.033(3) 0.013(3) 0.020(3) 0.026(3)
O25 0.037(3) 0.032(3) 0.025(3) 0.007(3) 0.005(3) 0.003(3)
O34 0.044(4) 0.032(3) 0.036(4) 0.015(3) 0.014(3) 0.005(3)
O45 0.046(4) 0.040(4) 0.032(3) 0.011(3) 0.014(3) 0.024(3)
O5 0.041(3) 0.029(3) 0.030(3) 0.007(3) 0.011(3) 0.013(3)
O6 0.035(3) 0.029(3) 0.030(3) 0.007(3) 0.008(3) 0.008(3)
O7 0.040(3) 0.029(3) 0.035(4) 0.009(3) 0.008(3) 0.007(3)
O8 0.032(3) 0.035(3) 0.036(4) 0.014(3) 0.007(3) 0.008(3)
O1 0.040(3) 0.033(3) 0.021(3) 0.006(3) 0.006(3) -0.001(3)
O2 0.038(3) 0.038(4) 0.029(3) 0.010(3) 0.010(3) 0.006(3)
O3 0.043(3) 0.029(3) 0.032(3) 0.014(3) 0.012(3) 0.008(3)
O4 0.041(3) 0.031(3) 0.031(3) 0.008(3) 0.008(3) 0.004(3)
C1L 0.037(5) 0.028(5) 0.036(5) 0.011(4) 0.012(4) -0.003(4)
C3L 0.036(5) 0.031(5) 0.027(5) 0.004(4) 0.005(4) 0.003(4)
C12L 0.044(5) 0.033(5) 0.034(5) 0.006(4) 0.006(4) 0.012(4)
C23L 0.043(5) 0.034(5) 0.035(5) 0.013(4) 0.013(4) 0.004(4)
C34L 0.034(5) 0.038(5) 0.031(5) 0.009(4) 0.010(4) 0.008(4)
C41L 0.035(5) 0.035(5) 0.037(5) 0.011(4) 0.010(4) 0.002(4)
C11 0.046(5) 0.027(5) 0.022(5) 0.008(4) 0.007(4) -0.002(4)
C12 0.052(6) 0.031(5) 0.028(5) 0.011(4) 0.015(4) 0.012(4)
C13 0.042(5) 0.029(5) 0.035(5) 0.007(4) 0.010(4) 0.003(4)
C14 0.051(6) 0.030(5) 0.028(5) 0.010(4) 0.008(4) 0.005(4)
C15 0.048(6) 0.026(5) 0.035(5) 0.008(4) 0.014(4) 0.004(4)
C16 0.039(5) 0.031(5) 0.027(5) 0.004(4) 0.009(4) 0.005(4)
C17 0.056(6) 0.042(6) 0.038(6) 0.016(5) 0.014(5) 0.008(5)
C18 0.099(9) 0.049(7) 0.041(6) 0.010(5) 0.018(6) 0.025(7)
C19 0.104(10) 0.081(9) 0.027(6) 0.028(6) 0.011(6) -0.012(8)
C110 0.079(8) 0.079(9) 0.035(6) 0.008(6) 0.002(6) 0.024(7)
C21 0.036(5) 0.032(5) 0.045(6) 0.014(4) 0.011(4) 0.014(4)
C22 0.039(5) 0.024(4) 0.035(5) 0.008(4) 0.006(4) 0.011(4)
C23 0.042(5) 0.026(5) 0.034(5) 0.002(4) 0.008(4) 0.011(4)
C24 0.039(5) 0.039(5) 0.036(5) 0.006(4) 0.016(4) 0.007(4)
C25 0.039(5) 0.043(6) 0.036(5) 0.014(4) 0.014(4) 0.011(5)
C26 0.040(5) 0.026(4) 0.030(5) 0.007(4) 0.005(4) 0.012(4)
C27 0.053(6) 0.050(6) 0.031(5) 0.007(5) 0.011(5) 0.025(5)
C28 0.093(5) 0.093(5) 0.092(5) 0.0230(15) 0.0253(16) 0.0242(15)
C29 0.082(9) 0.087(10) 0.079(10) -0.031(8) 0.056(8) -0.014(8)
C210 0.052(7) 0.072(8) 0.056(8) 0.001(6) 0.027(6) 0.001(6)
C31 0.045(5) 0.025(4) 0.024(5) 0.011(4) 0.009(4) 0.007(4)
C32 0.038(5) 0.034(5) 0.026(5) 0.011(4) 0.007(4) 0.013(4)
C33 0.045(5) 0.036(5) 0.035(5) 0.009(4) 0.015(4) 0.011(4)
C34 0.049(6) 0.023(5) 0.038(5) 0.009(4) 0.012(5) 0.005(4)
C35 0.039(5) 0.028(5) 0.039(5) 0.011(4) 0.006(4) 0.004(4)
C36 0.043(5) 0.033(5) 0.031(5) 0.013(4) 0.016(4) 0.013(4)
C37 0.053(6) 0.047(6) 0.047(6) 0.022(5) 0.017(5) 0.006(5)
C38 0.147(13) 0.050(7) 0.047(7) 0.010(6) 0.046(8) -0.004(8)
C39 0.073(8) 0.081(9) 0.077(9) 0.042(8) 0.026(7) -0.005(7)
C310 0.091(9) 0.080(9) 0.074(9) 0.059(8) 0.027(8) 0.010(8)
C41 0.036(5) 0.038(5) 0.034(5) 0.011(4) 0.010(4) 0.013(4)
C42 0.030(4) 0.031(5) 0.031(5) 0.007(4) 0.007(4) 0.008(4)
C43 0.049(6) 0.034(5) 0.037(5) 0.008(4) 0.017(5) 0.012(5)
C44 0.040(5) 0.035(5) 0.033(5) 0.014(4) 0.011(4) 0.013(4)
C45 0.035(5) 0.043(5) 0.029(5) 0.011(4) -0.002(4) 0.008(4)
C46 0.047(5) 0.028(5) 0.026(5) 0.007(4) 0.015(4) 0.013(4)
C47 0.054(6) 0.036(5) 0.034(5) 0.015(4) 0.011(5) 0.021(5)
C48 0.056(7) 0.055(7) 0.046(6) 0.017(5) 0.002(5) 0.017(6)
C49 0.063(7) 0.069(8) 0.052(7) 0.036(6) 0.021(6) 0.026(6)
C410 0.060(7) 0.057(7) 0.049(7) 0.013(6) 0.004(5) 0.036(6)
N1 0.040(4) 0.043(5) 0.040(5) 0.007(4) 0.009(4) 0.013(4)
C111 0.044(6) 0.057(7) 0.065(7) 0.029(6) 0.027(5) 0.019(5)
C112 0.042(6) 0.041(6) 0.042(6) 0.008(5) 0.018(5) 0.013(5)
C113 0.047(6) 0.053(7) 0.044(6) 0.008(5) 0.001(5) 0.006(5)
C114 0.041(6) 0.050(6) 0.059(7) 0.012(6) 0.010(5) 0.001(5)
C121 0.061(7) 0.044(6) 0.045(6) 0.011(5) 0.009(5) 0.011(5)
C122 0.040(6) 0.052(7) 0.072(8) 0.022(6) 0.015(6) 0.012(5)
C123 0.068(8) 0.058(7) 0.062(8) 0.022(6) 0.015(6) 0.004(6)
C124 0.055(7) 0.068(8) 0.062(8) 0.021(7) 0.016(6) 0.006(6)
C131 0.047(6) 0.044(6) 0.040(6) 0.006(5) 0.007(5) 0.010(5)
C132 0.048(6) 0.050(6) 0.045(6) 0.015(5) 0.007(5) 0.009(5)
C133 0.065(7) 0.044(6) 0.039(6) 0.011(5) 0.023(5) 0.020(5)
C134 0.066(7) 0.047(6) 0.052(7) 0.021(5) 0.032(6) 0.018(6)
C141 0.057(7) 0.038(6) 0.058(7) 0.015(5) 0.006(6) 0.018(5)
C142 0.072(7) 0.045(6) 0.050(7) 0.017(5) 0.021(6) 0.019(6)
C143 0.067(8) 0.045(7) 0.081(9) 0.022(6) 0.020(7) 0.018(6)
C144 0.112(11) 0.060(8) 0.081(10) 0.038(7) 0.026(8) 0.038(8)
N2 0.043(4) 0.028(4) 0.031(4) 0.008(3) 0.005(3) 0.012(4)
C211 0.040(5) 0.026(5) 0.047(6) 0.006(4) 0.013(5) 0.011(4)
C212 0.040(5) 0.033(5) 0.043(6) 0.011(4) 0.011(5) 0.002(4)
C213 0.049(6) 0.044(6) 0.041(6) 0.012(5) 0.012(5) 0.008(5)
C214 0.060(7) 0.046(6) 0.045(6) 0.019(5) 0.015(5) 0.010(5)
C221 0.041(5) 0.044(6) 0.034(5) 0.021(4) 0.012(4) 0.015(5)
C222 0.046(6) 0.039(5) 0.042(6) 0.014(5) 0.012(5) 0.015(5)
C223 0.052(6) 0.034(5) 0.044(6) 0.007(5) 0.010(5) 0.010(5)
C224 0.072(7) 0.041(6) 0.038(6) 0.011(5) 0.014(5) 0.021(6)
C231 0.037(5) 0.038(5) 0.036(5) 0.010(4) 0.009(4) 0.012(4)
C232 0.036(5) 0.040(6) 0.058(7) 0.020(5) 0.006(5) 0.014(5)
C233 0.046(6) 0.041(6) 0.036(6) 0.006(5) 0.009(5) 0.005(5)
C234 0.065(7) 0.034(6) 0.080(9) 0.018(6) -0.002(7) 0.006(6)
C241 0.035(5) 0.037(5) 0.043(6) 0.015(4) 0.020(4) 0.019(4)
C242 0.073(7) 0.065(7) 0.044(6) 0.027(6) 0.023(6) 0.037(6)
C243 0.094(9) 0.065(8) 0.053(7) 0.032(6) 0.045(7) 0.045(7)
C244 0.128(6) 0.127(6) 0.127(6) 0.0313(18) 0.035(2) 0.0326(19)
C1 0.038(5) 0.046(6) 0.042(6) 0.012(5) 0.010(5) 0.003(5)
Cl11 0.076(2) 0.075(2) 0.0562(18) 0.0224(15) 0.0178(15) 0.0435(17)
Cl12 0.0500(14) 0.0436(14) 0.0471(15) 0.0124(12) 0.0126(12) 0.0147(12)
C2 0.033(7) 0.036(7) 0.049(8) 0.012(6) 0.009(6) 0.016(6)
Cl21 0.0376(18) 0.069(3) 0.065(3) 0.011(2) 0.0041(17) 0.0207(18)
Cl22 0.060(2) 0.0430(18) 0.0446(19) 0.0165(16) 0.0184(17) 0.0208(17)
C3 0.028(6) 0.037(7) 0.043(7) 0.017(6) 0.010(5) 0.006(5)
Cl31 0.0314(16) 0.0447(19) 0.082(3) 0.0101(19) 0.0052(17) 0.0172(15)
Cl32 0.081(2) 0.0295(16) 0.0451(19) 0.0121(14) 0.0131(18) 0.0255(17)

loop_
_atom_type_symbol
_atom_type_description
_atom_type_scat_dispersion_real
_atom_type_scat_dispersion_imag
_atom_type_scat_source
C C 0.0033 0.0016 'International Tables Vol C Tables 4.2.6.8 and 6.1.1.4'
H H 0.0000 0.0000 'International Tables Vol C Tables 4.2.6.8 and 6.1.1.4'
N N 0.0061 0.0033 'International Tables Vol C Tables 4.2.6.8 and 6.1.1.4'
O O 0.0106 0.0060 'International Tables Vol C Tables 4.2.6.8 and 6.1.1.4'
Cl Cl 0.1484 0.1585 'International Tables Vol C Tables 4.2.6.8 and 6.1.1.4'
Y Y -2.7962 3.5667 'International Tables Vol C Tables 4.2.6.8 and 6.1.1.4'
Mo Mo -1.6832 0.6857 'International Tables Vol C Tables 4.2.6.8 and 6.1.1.4'

loop_
_geom_angle_atom_site_label_1
_geom_angle_atom_site_label_2
_geom_angle_atom_site_label_3
_geom_angle
_geom_angle_site_symmetry_1
_geom_angle_site_symmetry_3
_geom_angle_publ_flag
O4 Y1 O2 97.6(2) . . ?
O4 Y1 O6 143.3(2) . . ?
O2 Y1 O6 89.4(2) . . ?
O4 Y1 O7 83.0(2) . . ?
O2 Y1 O7 145.5(2) . . ?
O6 Y1 O7 71.62(19) . . ?
O4 Y1 O5 146.1(2) . . ?
O2 Y1 O5 91.1(2) . . ?
O6 Y1 O5 69.06(19) . . ?
O7 Y1 O5 107.7(2) . . ?
O4 Y1 O8 86.7(2) . . ?
O2 Y1 O8 146.0(2) . . ?
O6 Y1 O8 107.15(19) . . ?
O7 Y1 O8 68.5(2) . . ?
O5 Y1 O8 68.82(19) . . ?
O4 Y1 O1 76.7(2) . . ?
O2 Y1 O1 78.1(2) . . ?
O6 Y1 O1 139.85(19) . . ?
O7 Y1 O1 134.5(2) . . ?
O5 Y1 O1 73.12(19) . . ?
O8 Y1 O1 70.0(2) . . ?
O4 Y1 O3 75.7(2) . . ?
O2 Y1 O3 77.7(2) . . ?
O6 Y1 O3 70.61(19) . . ?
O7 Y1 O3 68.9(2) . . ?
O5 Y1 O3 138.15(19) . . ?
O8 Y1 O3 135.41(19) . . ?
O1 Y1 O3 140.26(19) . . ?
N1N Mo1 O14 96.6(3) . . ?
N1N Mo1 O13 96.5(3) . . ?
O14 Mo1 O13 87.9(2) . . ?
N1N Mo1 O12 101.8(3) . . ?
O14 Mo1 O12 161.5(2) . . ?
O13 Mo1 O12 88.4(2) . . ?
N1N Mo1 O15 101.3(3) . . ?
O14 Mo1 O15 87.9(2) . . ?
O13 Mo1 O15 162.1(2) . . ?
O12 Mo1 O15 90.1(2) . . ?
N1N Mo1 O1C 176.1(3) . . ?
O14 Mo1 O1C 80.3(2) . . ?
O13 Mo1 O1C 81.0(2) . . ?
O12 Mo1 O1C 81.3(2) . . ?
O15 Mo1 O1C 81.1(2) . . ?
O2T Mo2 O5 106.3(3) . . ?
O2T Mo2 O25 103.2(3) . . ?
O5 Mo2 O25 96.8(3) . . ?
O2T Mo2 O23 102.0(3) . . ?
O5 Mo2 O23 96.3(3) . . ?
O25 Mo2 O23 147.0(2) . . ?
O2T Mo2 O12 91.7(3) . . ?
O5 Mo2 O12 162.0(2) . . ?
O25 Mo2 O12 79.4(2) . . ?
O23 Mo2 O12 78.8(2) . . ?
O2T Mo2 O1C 163.1(3) . . ?
O5 Mo2 O1C 90.7(2) . . ?
O25 Mo2 O1C 74.4(2) . . ?
O23 Mo2 O1C 75.3(2) . . ?
O12 Mo2 O1C 71.3(2) . . ?
O3T Mo3 O6 106.5(3) . . ?
O3T Mo3 O34 103.5(3) . . ?
O6 Mo3 O34 96.0(3) . . ?
O3T Mo3 O23 100.9(3) . . ?
O6 Mo3 O23 94.9(3) . . ?
O34 Mo3 O23 149.2(2) . . ?
O3T Mo3 O13 90.8(3) . . ?
O6 Mo3 O13 162.6(2) . . ?
O34 Mo3 O13 81.3(2) . . ?
O23 Mo3 O13 79.9(2) . . ?
O3T Mo3 O1C 162.5(3) . . ?
O6 Mo3 O1C 90.9(2) . . ?
O34 Mo3 O1C 76.0(2) . . ?
O23 Mo3 O1C 75.0(2) . . ?
O13 Mo3 O1C 71.8(2) . . ?
O4T Mo4 O7 105.9(3) . . ?
O4T Mo4 O45 102.3(3) . . ?
O7 Mo4 O45 95.9(3) . . ?
O4T Mo4 O34 102.5(3) . . ?
O7 Mo4 O34 94.6(3) . . ?
O45 Mo4 O34 149.2(2) . . ?
O4T Mo4 O14 92.7(3) . . ?
O7 Mo4 O14 161.4(3) . . ?
O45 Mo4 O14 80.5(2) . . ?
O34 Mo4 O14 80.4(2) . . ?
O4T Mo4 O1C 163.8(3) . . ?
O7 Mo4 O1C 90.3(2) . . ?
O45 Mo4 O1C 75.8(2) . . ?
O34 Mo4 O1C 75.3(2) . . ?
O14 Mo4 O1C 71.1(2) . . ?
O4T Mo4 Mo5 135.0(2) . . ?
O7 Mo4 Mo5 82.6(2) . . ?
O45 Mo4 Mo5 32.87(17) . . ?
O34 Mo4 Mo5 121.10(18) . . ?
O14 Mo4 Mo5 84.76(17) . . ?
O1C Mo4 Mo5 46.08(13) . . ?
O5T Mo5 O8 107.1(3) . . ?
O5T Mo5 O45 103.3(3) . . ?
O8 Mo5 O45 96.3(3) . . ?
O5T Mo5 O25 101.3(3) . . ?
O8 Mo5 O25 95.9(3) . . ?
O45 Mo5 O25 147.9(2) . . ?
O5T Mo5 O15 91.6(3) . . ?
O8 Mo5 O15 161.4(2) . . ?
O45 Mo5 O15 79.0(2) . . ?
O25 Mo5 O15 80.0(2) . . ?
O5T Mo5 O1C 163.0(3) . . ?
O8 Mo5 O1C 89.8(2) . . ?
O45 Mo5 O1C 76.3(2) . . ?
O25 Mo5 O1C 74.2(2) . . ?
O15 Mo5 O1C 71.5(2) . . ?
O5T Mo5 Mo4 136.3(2) . . ?
O8 Mo5 Mo4 82.6(2) . . ?
O45 Mo5 Mo4 33.15(17) . . ?
O25 Mo5 Mo4 120.40(17) . . ?
O15 Mo5 Mo4 83.94(16) . . ?
O1C Mo5 Mo4 46.33(14) . . ?
Mo1 O1C Mo5 100.9(2) . . ?
Mo1 O1C Mo3 100.2(2) . . ?
Mo5 O1C Mo3 158.9(3) . . ?
Mo1 O1C Mo2 100.8(2) . . ?
Mo5 O1C Mo2 88.4(2) . . ?
Mo3 O1C Mo2 87.97(19) . . ?
Mo1 O1C Mo4 100.5(2) . . ?
Mo5 O1C Mo4 87.60(18) . . ?
Mo3 O1C Mo4 88.33(19) . . ?
Mo2 O1C Mo4 158.7(3) . . ?
O1N N1N Mo1 177.5(8) . . ?
C12M O12 Mo1 124.1(6) . . ?
C12M O12 Mo2 119.2(6) . . ?
Mo1 O12 Mo2 106.6(2) . . ?
C13M O13 Mo1 126.7(6) . . ?
C13M O13 Mo3 119.6(6) . . ?
Mo1 O13 Mo3 107.0(3) . . ?
C14M O14 Mo1 128.4(6) . . ?
C14M O14 Mo4 121.5(6) . . ?
Mo1 O14 Mo4 108.1(3) . . ?
C15M O15 Mo1 122.2(6) . . ?
C15M O15 Mo5 119.0(5) . . ?
Mo1 O15 Mo5 106.4(3) . . ?
Mo2 O23 Mo3 115.1(3) . . ?
Mo2 O25 Mo5 116.2(3) . . ?
Mo3 O34 Mo4 115.2(3) . . ?
Mo5 O45 Mo4 114.0(3) . . ?
Mo2 O5 Y1 135.7(3) . . ?
Mo3 O6 Y1 136.0(3) . . ?
Mo4 O7 Y1 136.9(3) . . ?
Mo5 O8 Y1 137.1(3) . . ?
C11 O1 C1L 110.8(6) . . ?
C11 O1 Y1 123.4(5) . . ?
C1L O1 Y1 125.6(5) . . ?
C21 O2 Y1 166.4(5) . . ?
C31 O3 C3L 111.2(6) . . ?
C31 O3 Y1 121.2(5) . . ?
C3L O3 Y1 127.0(5) . . ?
C41 O4 Y1 166.5(6) . . ?
C22 C12L C16 112.5(7) . . ?
C32 C23L C26 111.2(7) . . ?
C36 C34L C42 111.6(7) . . ?
C12 C41L C46 114.4(7) . . ?
C12 C11 C16 122.9(8) . . ?
C12 C11 O1 118.3(8) . . ?
C16 C11 O1 118.7(8) . . ?
C11 C12 C13 116.6(9) . . ?
C11 C12 C41L 123.7(8) . . ?
C13 C12 C41L 119.7(8) . . ?
C14 C13 C12 122.8(9) . . ?
C13 C14 C15 117.4(9) . . ?
C13 C14 C17 121.7(8) . . ?
C15 C14 C17 120.9(9) . . ?
C16 C15 C14 122.4(9) . . ?
C11 C16 C15 117.5(8) . . ?
C11 C16 C12L 121.4(8) . . ?
C15 C16 C12L 121.0(8) . . ?
C19 C17 C18 110.6(10) . . ?
C19 C17 C110 108.3(10) . . ?
C18 C17 C110 106.5(9) . . ?
C19 C17 C14 109.3(8) . . ?
C18 C17 C14 110.3(8) . . ?
C110 C17 C14 111.8(9) . . ?
O2 C21 C26 121.0(8) . . ?
O2 C21 C22 121.7(8) . . ?
C26 C21 C22 117.3(9) . . ?
C23 C22 C21 120.1(8) . . ?
C23 C22 C12L 121.3(8) . . ?
C21 C22 C12L 118.3(8) . . ?
C22 C23 C24 123.8(9) . . ?
C25 C24 C23 115.7(9) . . ?
C25 C24 C27 120.5(8) . . ?
C23 C24 C27 123.7(9) . . ?
C24 C25 C26 123.4(9) . . ?
C25 C26 C21 119.6(8) . . ?
C25 C26 C23L 121.6(8) . . ?
C21 C26 C23L 118.7(8) . . ?
C29 C27 C210 107.6(9) . . ?
C29 C27 C24 113.5(9) . . ?
C210 C27 C24 112.0(8) . . ?
C29 C27 C28 110.0(10) . . ?
C210 C27 C28 104.8(10) . . ?
C24 C27 C28 108.7(9) . . ?
O3 C31 C32 119.8(7) . . ?
O3 C31 C36 119.1(8) . . ?
C32 C31 C36 121.1(7) . . ?
C33 C32 C31 118.5(8) . . ?
C33 C32 C23L 121.2(8) . . ?
C31 C32 C23L 120.3(7) . . ?
C32 C33 C34 123.0(9) . . ?
C33 C34 C35 117.0(8) . . ?
C33 C34 C37 120.3(9) . . ?
C35 C34 C37 122.7(8) . . ?
C34 C35 C36 122.2(8) . . ?
C31 C36 C35 117.7(8) . . ?
C31 C36 C34L 122.9(8) . . ?
C35 C36 C34L 119.4(8) . . ?
C38 C37 C34 111.5(9) . . ?
C38 C37 C310 111.9(10) . . ?
C34 C37 C310 112.2(9) . . ?
C38 C37 C39 106.5(10) . . ?
C34 C37 C39 108.5(8) . . ?
C310 C37 C39 105.8(9) . . ?
O4 C41 C42 121.4(8) . . ?
O4 C41 C46 119.1(8) . . ?
C42 C41 C46 119.4(8) . . ?
C43 C42 C41 119.5(8) . . ?
C43 C42 C34L 121.1(8) . . ?
C41 C42 C34L 119.3(8) . . ?
C42 C43 C44 123.9(9) . . ?
C45 C44 C43 114.7(8) . . ?
C45 C44 C47 123.2(8) . . ?
C43 C44 C47 122.0(8) . . ?
C46 C45 C44 122.9(8) . . ?
C45 C46 C41 119.5(8) . . ?
C45 C46 C41L 120.7(8) . . ?
C41 C46 C41L 119.8(8) . . ?
C49 C47 C44 109.3(8) . . ?
C49 C47 C410 108.6(9) . . ?
C44 C47 C410 109.0(8) . . ?
C49 C47 C48 110.5(8) . . ?
C44 C47 C48 112.0(8) . . ?
C410 C47 C48 107.3(8) . . ?
C141 N1 C111 113.4(8) . . ?
C141 N1 C131 108.3(7) . . ?
C111 N1 C131 110.5(8) . . ?
C141 N1 C121 107.3(7) . . ?
C111 N1 C121 107.1(7) . . ?
C131 N1 C121 110.2(7) . . ?
C112 C111 N1 119.1(9) . . ?
C111 C112 C113 113.0(8) . . ?
C112 C113 C114 111.3(9) . . ?
C122 C121 N1 117.0(8) . . ?
C121 C122 C123 110.3(9) . . ?
C124 C123 C122 114.6(10) . . ?
C132 C131 N1 118.3(8) . . ?
C133 C132 C131 107.3(8) . . ?
C132 C133 C134 113.9(9) . . ?
N1 C141 C142 113.7(9) . . ?
C141 C142 C143 109.9(9) . . ?
C144 C143 C142 111.9(10) . . ?
C231 N2 C221 111.7(7) . . ?
C231 N2 C211 106.4(6) . . ?
C221 N2 C211 112.3(7) . . ?
C231 N2 C241 111.6(7) . . ?
C221 N2 C241 104.1(6) . . ?
C211 N2 C241 110.9(7) . . ?
C212 C211 N2 114.0(7) . . ?
C211 C212 C213 112.0(8) . . ?
C214 C213 C212 114.2(8) . . ?
N2 C221 C222 114.8(7) . . ?
C223 C222 C221 110.5(7) . . ?
C222 C223 C224 111.8(8) . . ?
N2 C231 C232 115.8(7) . . ?
C233 C232 C231 111.6(7) . . ?
C234 C233 C232 115.6(9) . . ?
C242 C241 N2 115.0(7) . . ?
C243 C242 C241 109.6(8) . . ?
C244 C243 C242 112.6(11) . . ?
Cl12 C1 Cl11 111.7(5) . . ?
Cl21 C2 Cl22 108.7(7) . . ?
Cl32 C3 Cl31 113.5(6) . . ?

loop_
_geom_bond_atom_site_label_1
_geom_bond_atom_site_label_2
_geom_bond_distance
_geom_bond_site_symmetry_2
_geom_bond_publ_flag
Y1 O4 2.117(6) . ?
Y1 O2 2.140(6) . ?
Y1 O6 2.428(6) . ?
Y1 O7 2.441(6) . ?
Y1 O5 2.462(6) . ?
Y1 O8 2.479(6) . ?
Y1 O1 2.496(6) . ?
Y1 O3 2.574(6) . ?
Mo1 N1N 1.740(8) . ?
Mo1 O14 1.990(6) . ?
Mo1 O13 1.994(6) . ?
Mo1 O12 1.995(6) . ?
Mo1 O15 2.000(6) . ?
Mo1 O1C 2.121(6) . ?
Mo2 O2T 1.702(6) . ?
Mo2 O5 1.745(6) . ?
Mo2 O25 1.894(6) . ?
Mo2 O23 1.900(6) . ?
Mo2 O12 2.274(6) . ?
Mo2 O1C 2.324(6) . ?
Mo3 O3T 1.675(6) . ?
Mo3 O6 1.742(6) . ?
Mo3 O34 1.899(6) . ?
Mo3 O23 1.922(6) . ?
Mo3 O13 2.242(6) . ?
Mo3 O1C 2.320(5) . ?
Mo4 O4T 1.686(6) . ?
Mo4 O7 1.729(6) . ?
Mo4 O45 1.922(6) . ?
Mo4 O34 1.935(6) . ?
Mo4 O14 2.232(6) . ?
Mo4 O1C 2.326(6) . ?
Mo4 Mo5 3.2124(19) . ?
Mo5 O5T 1.670(6) . ?
Mo5 O8 1.721(6) . ?
Mo5 O45 1.908(6) . ?
Mo5 O25 1.916(6) . ?
Mo5 O15 2.269(6) . ?
Mo5 O1C 2.316(5) . ?
N1N O1N 1.225(10) . ?
O12 C12M 1.409(10) . ?
O13 C13M 1.427(11) . ?
O14 C14M 1.430(11) . ?
O15 C15M 1.441(10) . ?
O1 C11 1.430(9) . ?
O1 C1L 1.446(9) . ?
O2 C21 1.318(11) . ?
O3 C31 1.386(9) . ?
O3 C3L 1.421(10) . ?
O4 C41 1.328(10) . ?
C12L C22 1.511(12) . ?
C12L C16 1.526(11) . ?
C23L C32 1.508(11) . ?
C23L C26 1.513(12) . ?
C34L C36 1.507(11) . ?
C34L C42 1.513(11) . ?
C41L C12 1.504(12) . ?
C41L C46 1.528(12) . ?
C11 C12 1.380(12) . ?
C11 C16 1.384(12) . ?
C12 C13 1.416(12) . ?
C13 C14 1.368(12) . ?
C14 C15 1.391(12) . ?
C14 C17 1.540(12) . ?
C15 C16 1.390(12) . ?
C17 C19 1.502(14) . ?
C17 C18 1.518(14) . ?
C17 C110 1.524(14) . ?
C21 C26 1.410(12) . ?
C21 C22 1.432(12) . ?
C22 C23 1.365(12) . ?
C23 C24 1.396(12) . ?
C24 C25 1.389(13) . ?
C24 C27 1.530(13) . ?
C25 C26 1.399(12) . ?
C27 C29 1.494(15) . ?
C27 C210 1.501(13) . ?
C27 C28 1.554(16) . ?
C31 C32 1.400(12) . ?
C31 C36 1.404(11) . ?
C32 C33 1.374(12) . ?
C33 C34 1.395(12) . ?
C34 C35 1.397(12) . ?
C34 C37 1.520(13) . ?
C35 C36 1.404(12) . ?
C37 C38 1.495(15) . ?
C37 C310 1.523(15) . ?
C37 C39 1.539(15) . ?
C41 C42 1.383(12) . ?
C41 C46 1.399(12) . ?
C42 C43 1.375(11) . ?
C43 C44 1.406(12) . ?
C44 C45 1.405(12) . ?
C44 C47 1.524(11) . ?
C45 C46 1.388(11) . ?
C47 C49 1.520(13) . ?
C47 C410 1.536(13) . ?
C47 C48 1.544(13) . ?
N1 C141 1.499(11) . ?
N1 C111 1.507(11) . ?
N1 C131 1.525(12) . ?
N1 C121 1.579(12) . ?
C111 C112 1.493(13) . ?
C112 C113 1.502(12) . ?
C113 C114 1.513(13) . ?
C121 C122 1.509(14) . ?
C122 C123 1.523(14) . ?
C123 C124 1.496(15) . ?
C131 C132 1.523(13) . ?
C132 C133 1.492(13) . ?
C133 C134 1.492(13) . ?
C141 C142 1.512(14) . ?
C142 C143 1.529(13) . ?
C143 C144 1.492(15) . ?
N2 C231 1.511(11) . ?
N2 C221 1.521(10) . ?
N2 C211 1.524(10) . ?
N2 C241 1.535(11) . ?
C211 C212 1.520(12) . ?
C212 C213 1.530(12) . ?
C213 C214 1.476(13) . ?
C221 C222 1.538(12) . ?
C222 C223 1.500(12) . ?
C223 C224 1.514(13) . ?
C231 C232 1.516(12) . ?
C232 C233 1.513(12) . ?
C233 C234 1.500(13) . ?
C241 C242 1.533(12) . ?
C242 C243 1.527(14) . ?
C243 C244 1.50(2) . ?
C1 Cl12 1.754(10) . ?
C1 Cl11 1.765(10) . ?
C2 Cl21 1.762(11) . ?
C2 Cl22 1.782(12) . ?
C3 Cl32 1.727(11) . ?
C3 Cl31 1.745(11) . ?
